data_1505729
loop_
_publ_author_name
'Wang, Xianlong'
'Mallory, Frank B.'
'Mallory, Clelia W.'
'Beckmann, Peter A.'
'Rheingold, Arnold L.'
'Francl, Michelle M.'

_publ_section_title
;
 CF3 rotation in 3-(trifluoromethyl)phenanthrene. X-ray diffraction and ab
 initio electronic structure calculations.
;
_journal_issue 11
_journal_name_full 'The journal of physical chemistry. A'
_journal_page_first 3954
_journal_page_last 3960
_journal_paper_doi 10.1021/jp056662y
_journal_volume 110
_journal_year 2006
_chemical_formula_sum 'C15 H9 F3'
_chemical_formula_weight 246.22
_chemical_name_systematic
;

  ?

;
_space_group_IT_number 14
_symmetry_space_group_name_Hall '-P 2ybc'
_symmetry_space_group_name_H-M 'P 1 21/c 1'
_atom_sites_solution_hydrogens geom
_atom_sites_solution_primary direct
_atom_sites_solution_secondary difmap
_audit_creation_method SHELXL-97
_cell_angle_alpha 90.00
_cell_angle_beta 97.4500(10)
_cell_angle_gamma 90.00
_cell_formula_units_Z 4
_cell_length_a 11.1557(8)
_cell_length_b 12.5428(9)
_cell_length_c 8.0282(6)
_cell_measurement_temperature 213(2)
_cell_volume 1113.85(14)
_computing_structure_refinement 'SHELXL-97 (Sheldrick, 1997)'
_computing_structure_solution 'SHELXS-97 (Sheldrick, 1990)'
_diffrn_ambient_temperature 213(2)
_diffrn_measured_fraction_theta_full 0.959
_diffrn_measured_fraction_theta_max 0.959
_diffrn_radiation_monochromator graphite
_diffrn_radiation_source 'fine-focus sealed tube'
_diffrn_radiation_type MoK\a
_diffrn_radiation_wavelength 0.71073
_diffrn_reflns_av_R_equivalents 0.0257
_diffrn_reflns_av_sigmaI/netI 0.0233
_diffrn_reflns_limit_h_max 14
_diffrn_reflns_limit_h_min -14
_diffrn_reflns_limit_k_max 15
_diffrn_reflns_limit_k_min -16
_diffrn_reflns_limit_l_max 10
_diffrn_reflns_limit_l_min -10
_diffrn_reflns_number 8419
_diffrn_reflns_theta_full 28.14
_diffrn_reflns_theta_max 28.14
_diffrn_reflns_theta_min 2.45
_exptl_absorpt_coefficient_mu 0.119
_exptl_absorpt_correction_T_max 0.9765
_exptl_absorpt_correction_T_min 0.9538
_exptl_crystal_density_diffrn 1.468
_exptl_crystal_density_method 'not measured'
_exptl_crystal_F_000 504
_exptl_crystal_size_max 0.40
_exptl_crystal_size_mid 0.30
_exptl_crystal_size_min 0.20
_refine_diff_density_max 0.243
_refine_diff_density_min -0.147
_refine_diff_density_rms 0.035
_refine_ls_extinction_method none
_refine_ls_goodness_of_fit_ref 1.052
_refine_ls_hydrogen_treatment mixed
_refine_ls_matrix_type full
_refine_ls_number_parameters 227
_refine_ls_number_reflns 2623
_refine_ls_number_restraints 0
_refine_ls_restrained_S_all 1.052
_refine_ls_R_factor_all 0.0492
_refine_ls_R_factor_gt 0.0409
_refine_ls_shift/su_max 0.082
_refine_ls_shift/su_mean 0.018
_refine_ls_structure_factor_coef Fsqd
_refine_ls_weighting_details 'calc w=1/[\s^2^(Fo^2^)+(0.0700P)^2^+0.1200P] where P=(Fo^2^+2Fc^2^)/3'
_refine_ls_weighting_scheme calc
_refine_ls_wR_factor_gt 0.1181
_refine_ls_wR_factor_ref 0.1249
_reflns_number_gt 2141
_reflns_number_total 2623
_reflns_threshold_expression >2sigma(I)
_cod_data_source_file jp056662ysi20051116_095344.cif
_cod_data_source_block beck14Opt
_cod_database_code 1505729

loop_
_symmetry_equiv_pos_as_xyz
'x, y, z'
'-x, y+1/2, -z+1/2'
'-x, -y, -z'
'x, -y-1/2, z-1/2'

loop_
_atom_site_label
_atom_site_type_symbol
_atom_site_fract_x
_atom_site_fract_y
_atom_site_fract_z
_atom_site_U_iso_or_equiv
_atom_site_adp_type
_atom_site_occupancy
_atom_site_symmetry_multiplicity
_atom_site_calc_flag
_atom_site_refinement_flags
C1 C 0.83707(13) 1.14098(11) 0.06659(18) 0.0511(3) Uani 1 1 d .
H1 H 0.8687(16) 1.1940(15) -0.001(2) 0.067(5) Uiso 1 1 d .
C2 C 0.90776(12) 1.06211(12) 0.14409(18) 0.0503(3) Uani 1 1 d .
H2 H 0.9914(15) 1.0604(12) 0.136(2) 0.057(4) Uiso 1 1 d .
C3 C 0.85537(10) 0.98373(10) 0.23530(15) 0.0417(3) Uani 1 1 d .
C4 C 0.73359(10) 0.98575(9) 0.24759(14) 0.0363(3) Uani 1 1 d .
H4 H 0.6987(13) 0.9309(12) 0.3105(18) 0.046(4) Uiso 1 1 d .
C5 C 0.47001(11) 0.99897(10) 0.27352(15) 0.0407(3) Uani 1 1 d .
H5 H 0.5141(13) 0.9388(11) 0.3253(17) 0.044(3) Uiso 1 1 d .
C6 C 0.34899(12) 1.00997(12) 0.28740(18) 0.0505(3) Uani 1 1 d .
H6 H 0.3121(14) 0.9570(13) 0.355(2) 0.058(4) Uiso 1 1 d .
C7 C 0.28317(12) 1.09471(13) 0.20893(19) 0.0555(4) Uani 1 1 d .
H7 H 0.1988(16) 1.1046(14) 0.222(2) 0.069(5) Uiso 1 1 d .
C8 C 0.33816(12) 1.16565(12) 0.11566(17) 0.0513(3) Uani 1 1 d .
H8 H 0.2922(15) 1.2242(14) 0.060(2) 0.062(4) Uiso 1 1 d .
C9 C 0.52022(14) 1.23340(10) 0.00556(16) 0.0491(3) Uani 1 1 d .
H9 H 0.4690(14) 1.2885(13) -0.052(2) 0.057(4) Uiso 1 1 d .
C10 C 0.63919(14) 1.22805(10) -0.00567(16) 0.0504(3) Uani 1 1 d .
H10 H 0.6758(14) 1.2797(13) -0.073(2) 0.058(4) Uiso 1 1 d .
C11 C 0.46215(11) 1.15713(10) 0.10000(14) 0.0410(3) Uani 1 1 d .
C12 C 0.53026(10) 1.07239(9) 0.18188(13) 0.0349(3) Uani 1 1 d .
C13 C 0.65893(10) 1.06616(8) 0.16945(13) 0.0340(3) Uani 1 1 d .
C14 C 0.71262(12) 1.14515(9) 0.07675(14) 0.0415(3) Uani 1 1 d .
C15 C 0.931991(0) 0.896885(0) 0.315329 0.0522(3) Uani 1 1 d .
F1 F 0.954762(0) 0.819161(0) 0.205491(0) 0.077(3) Uani 0.32(4) 1 d P
F2 F 1.04204(0) 0.932685(0) 0.384231(0) 0.066(3) Uani 0.32(4) 1 d P
F3 F 0.880329(0) 0.847415(0) 0.438471(0) 0.112(5) Uani 0.32(4) 1 d P

loop_
_atom_site_aniso_label
_atom_site_aniso_U_11
_atom_site_aniso_U_22
_atom_site_aniso_U_33
_atom_site_aniso_U_23
_atom_site_aniso_U_13
_atom_site_aniso_U_12
C1 0.0533(8) 0.0490(7) 0.0533(7) 0.0020(6) 0.0162(6) -0.0117(6)
C2 0.0358(6) 0.0578(8) 0.0582(8) -0.0065(6) 0.0100(6) -0.0092(6)
C3 0.0352(6) 0.0434(6) 0.0455(6) -0.0080(5) 0.0013(5) -0.0018(5)
C4 0.0357(6) 0.0349(6) 0.0381(6) -0.0022(4) 0.0042(4) -0.0020(4)
C5 0.0377(6) 0.0412(6) 0.0425(6) -0.0030(5) 0.0030(5) -0.0005(5)
C6 0.0380(7) 0.0585(8) 0.0552(8) -0.0089(6) 0.0069(5) -0.0064(6)
C7 0.0335(6) 0.0680(9) 0.0630(8) -0.0188(7) -0.0014(6) 0.0041(6)
C8 0.0472(7) 0.0543(8) 0.0483(7) -0.0134(6) -0.0087(6) 0.0163(6)
C9 0.0692(9) 0.0397(6) 0.0373(6) 0.0011(5) 0.0021(6) 0.0153(6)
C10 0.0733(10) 0.0386(6) 0.0406(6) 0.0058(5) 0.0127(6) 0.0014(6)
C11 0.0481(7) 0.0405(6) 0.0325(5) -0.0079(4) -0.0019(5) 0.0086(5)
C12 0.0376(6) 0.0348(6) 0.0313(5) -0.0065(4) 0.0008(4) 0.0024(4)
C13 0.0383(6) 0.0326(5) 0.0309(5) -0.0049(4) 0.0039(4) -0.0009(4)
C14 0.0513(7) 0.0373(6) 0.0366(6) -0.0025(4) 0.0086(5) -0.0027(5)
C15 0.0364(6) 0.0534(8) 0.0647(9) -0.0049(6) -0.0011(6) 0.0014(6)
F1 0.086(5) 0.063(6) 0.081(4) -0.020(3) 0.007(4) 0.035(4)
F2 0.039(4) 0.065(4) 0.084(4) -0.013(4) -0.025(3) -0.002(3)
F3 0.145(10) 0.122(7) 0.066(4) 0.012(4) 0.002(4) 0.043(5)
F1' 0.098(3) 0.0555(19) 0.125(5) -0.026(3) -0.036(3) 0.022(2)
F2' 0.0322(18) 0.100(3) 0.138(4) 0.036(3) -0.0019(18) 0.0057(15)
F3' 0.041(2) 0.0711(19) 0.090(2) 0.0371(14) 0.0055(10) 0.0139(10)

loop_
_atom_type_symbol
_atom_type_description
_atom_type_scat_dispersion_real
_atom_type_scat_dispersion_imag
_atom_type_scat_source
C C 0.0033 0.0016 'International Tables Vol C Tables 4.2.6.8 and 6.1.1.4'
H H 0.0000 0.0000 'International Tables Vol C Tables 4.2.6.8 and 6.1.1.4'
F F 0.0171 0.0103 'International Tables Vol C Tables 4.2.6.8 and 6.1.1.4'

loop_
_geom_angle_atom_site_label_1
_geom_angle_atom_site_label_2
_geom_angle_atom_site_label_3
_geom_angle
C2 C1 C14 121.25(12)
C1 C2 C3 119.52(12)
C4 C3 C2 120.56(12)
C4 C3 C15 119.72(11)
C2 C3 C15 119.64(11)
C3 C4 C13 121.05(11)
C6 C5 C12 121.22(12)
C5 C6 C7 120.30(13)
C8 C7 C6 119.92(12)
C7 C8 C11 121.19(13)
C10 C9 C11 121.50(11)
C9 C10 C14 121.08(12)
C8 C11 C12 119.26(12)
C8 C11 C9 121.00(12)
C12 C11 C9 119.74(11)
C5 C12 C11 118.08(11)
C5 C12 C13 123.03(10)
C11 C12 C13 118.88(10)
C4 C13 C14 118.06(11)
C4 C13 C12 122.82(10)
C14 C13 C12 119.11(10)
C1 C14 C13 119.56(11)
C1 C14 C10 120.78(12)
C13 C14 C10 119.67(12)
F1 C15 F3' 111.5(11)
F1 C15 F2' 98.4(8)
F3' C15 F2' 110.9(6)
F1 C15 F2 102.9(9)
F3' C15 F2 102.6(8)
F2' C15 F2 8.3(9)
F1 C15 F1' 13.4(13)
F3' C15 F1' 98.6(9)
F2' C15 F1' 107.3(5)
F2 C15 F1' 110.4(6)
F1 C15 F3 121.2(15)
F3' C15 F3 10.9(10)
F2' C15 F3 103.1(11)
F2 C15 F3 94.8(12)
F1' C15 F3 108.6(14)
F1 C15 C3 109.3(8)
F3' C15 C3 113.90(18)
F2' C15 C3 111.8(4)
F2 C15 C3 116.0(6)
F1' C15 C3 113.5(4)
F3 C15 C3 111.9(5)

loop_
_geom_bond_atom_site_label_1
_geom_bond_atom_site_label_2
_geom_bond_distance
C1 C2 1.364(2)
C1 C14 1.4023(19)
C2 C3 1.3983(19)
C3 C4 1.3751(16)
C3 C15 1.4901(18)
C4 C13 1.4032(16)
C5 C6 1.3758(18)
C5 C12 1.4034(16)
C6 C7 1.395(2)
C7 C8 1.359(2)
C8 C11 1.4091(18)
C9 C10 1.344(2)
C9 C11 1.427(2)
C10 C14 1.4315(18)
C11 C12 1.4176(16)
C12 C13 1.4539(16)
C13 C14 1.4176(16)
C15 F1 1.316(13)
C15 F3' 1.310(4)
C15 F2' 1.315(5)
C15 F2 1.345(9)
C15 F1' 1.332(8)
C15 F3 1.357(12)
